data_7159579
loop_
_publ_author_name
'Li, Yu'
'Wang, Mei'
'Ma, Rongrong'
'Niu, Rui'
'Wang, Haodong'
'Zhang, Yantu'
'Lin, Jun-Bing'

_publ_section_title
;
 Organocatalytic allylic alkylation of alkyne-substituted MBH carbonates:
 access to quaternary carbon-containing 1,4-enynes.
;
_journal_issue 41
_journal_name_full 'Organic &amp; biomolecular chemistry'
_journal_page_first 8263
_journal_page_last 8266
_journal_paper_doi 10.1039/d3ob01317k
_journal_volume 21
_journal_year 2023
_chemical_formula_moiety 'C19 H21 N O8'
_chemical_formula_sum 'C19 H21 N O8'
_chemical_formula_weight 391.37
_space_group_crystal_system triclinic
_space_group_IT_number 2
_space_group_name_Hall '-P 1'
_space_group_name_H-M_alt 'P -1'
_atom_sites_solution_hydrogens geom
_atom_sites_solution_primary dual
_audit_creation_date 2022-12-23
_audit_creation_method
;
Olex2 1.5
(compiled 2022.04.07 svn.rca3783a0 for OlexSys, GUI svn.r6498)
;
_audit_update_record
;
2022-12-26 deposited with the CCDC.	2023-10-02 downloaded from the CCDC.
;
_cell_angle_alpha 102.672(11)
_cell_angle_beta 97.280(12)
_cell_angle_gamma 94.451(7)
_cell_formula_units_Z 8
_cell_length_a 9.065(2)
_cell_length_b 14.720(3)
_cell_length_c 31.665(9)
_cell_measurement_reflns_used 8047
_cell_measurement_temperature 193
_cell_measurement_theta_max 27.01
_cell_measurement_theta_min 2.46
_cell_volume 4064.8(17)
_computing_cell_refinement 'SAINT V8.40B (Bruker, 2019)'
_computing_data_collection 'APEX4 V2022.1-1 (Bruker, 2022)'
_computing_data_reduction 'SAINT V8.40B (Bruker, 2019)'
_computing_molecular_graphics 'Olex2 1.5 (Dolomanov et al., 2009)'
_computing_publication_material 'Olex2 1.5 (Dolomanov et al., 2009)'
_computing_structure_refinement 'SHELXL 2019/2 (Sheldrick, 2015)'
_computing_structure_solution 'SHELXT 2018/2 (Sheldrick, 2018)'
_diffrn_ambient_temperature 193
_diffrn_detector CPAD
_diffrn_detector_area_resol_mean 7.41
_diffrn_detector_type 'Bruker PHOTON 100'
_diffrn_measured_fraction_theta_full 0.982
_diffrn_measured_fraction_theta_max 0.966
_diffrn_measurement_device 'four-circle diffractometer'
_diffrn_measurement_device_type 'Bruker D8 VENTURE TXS PHOTON 100'
_diffrn_measurement_method '\w and \f shutterless scans'
_diffrn_measurement_specimen_support 'nylon loop'
_diffrn_radiation_monochromator 'Helios Multi-layer Optic'
_diffrn_radiation_probe x-ray
_diffrn_radiation_type MoK\a
_diffrn_radiation_wavelength 0.71073
_diffrn_reflns_av_R_equivalents 0.0775
_diffrn_reflns_av_unetI/netI 0.1307
_diffrn_reflns_Laue_measured_fraction_full 0.982
_diffrn_reflns_Laue_measured_fraction_max 0.966
_diffrn_reflns_limit_h_max 10
_diffrn_reflns_limit_h_min -11
_diffrn_reflns_limit_k_max 19
_diffrn_reflns_limit_k_min -19
_diffrn_reflns_limit_l_max 40
_diffrn_reflns_limit_l_min -40
_diffrn_reflns_number 34644
_diffrn_reflns_point_group_measured_fraction_full 0.982
_diffrn_reflns_point_group_measured_fraction_max 0.966
_diffrn_reflns_theta_full 25.242
_diffrn_reflns_theta_max 27.599
_diffrn_reflns_theta_min 1.712
_diffrn_source TXS
_diffrn_source_current 40.0
_diffrn_source_power 2.0
_diffrn_source_type 'Rotaing Anode'
_diffrn_source_voltage 50.0
_diffrn_standards_number 0
_exptl_absorpt_coefficient_mu 0.101
_exptl_absorpt_correction_T_max 0.7455
_exptl_absorpt_correction_T_min 0.4887
_exptl_absorpt_correction_type multi-scan
_exptl_absorpt_process_details
;
SADABS-2016/2 (Bruker,2016/2) was used for absorption correction.
wR2(int) was 0.1300 before and 0.0923 after correction.
The Ratio of minimum to maximum transmission is 0.6555.
The \l/2 correction factor is Not present.
;
_exptl_crystal_density_diffrn 1.279
_exptl_crystal_description block
_exptl_crystal_F_000 1648
_exptl_crystal_size_max 0.13
_exptl_crystal_size_mid 0.12
_exptl_crystal_size_min 0.1
_refine_diff_density_max 0.354
_refine_diff_density_min -0.414
_refine_diff_density_rms 0.074
_refine_ls_extinction_method none
_refine_ls_goodness_of_fit_ref 1.049
_refine_ls_hydrogen_treatment constr
_refine_ls_matrix_type full
_refine_ls_number_parameters 1066
_refine_ls_number_reflns 18223
_refine_ls_number_restraints 76
_refine_ls_restrained_S_all 1.048
_refine_ls_R_factor_all 0.1931
_refine_ls_R_factor_gt 0.1110
_refine_ls_shift/su_max 0.000
_refine_ls_shift/su_mean 0.000
_refine_ls_structure_factor_coef Fsqd
_refine_ls_weighting_details 'w=1/[\s^2^(Fo^2^)+(0.1555P)^2^+2.7208P] where P=(Fo^2^+2Fc^2^)/3'
_refine_ls_weighting_scheme calc
_refine_ls_wR_factor_gt 0.2854
_refine_ls_wR_factor_ref 0.3516
_reflns_Friedel_coverage 0.000
_reflns_number_gt 8959
_reflns_number_total 18223
_reflns_threshold_expression 'I > 2\s(I)'
_cod_data_source_file d3ob01317k2.cif
_cod_data_source_block a
_cod_depositor_comments
;
The following automatic conversions were performed:

data item '_diffrn_radiation_probe' value 'X-ray' was changed to
'x-ray' in accordance with the
/home/data/users/saulius/crontab/automatic-downloads/rss-feeds/RSC/lib/dictionaries/cif_core.dic
dictionary named 'cif_core.dic' version 2.4.2 last updated on
2011-04-26.

Automatic conversion script
Id: cif_fix_values 8170 2020-07-09 18:12:32Z antanas 

 Adding full bibliography for 7159578--7159579.cif.
;
_cod_original_cell_volume 4064.9(18)
_cod_database_code 7159579
_shelx_shelxl_version_number 2019/2
_shelx_space_group_comment
;
The symmetry employed for this shelxl refinement is uniquely defined
by the following loop, which should always be used as a source of
symmetry information in preference to the above space-group names.
They are only intended as comments.
;
_shelx_estimated_absorpt_t_max 0.990
_shelx_estimated_absorpt_t_min 0.987
_olex2_refinement_description
;
1. Twinned data refinement
 Scales: 0.677(3)
 0.323(3)
2. Fixed Uiso
 At 1.2 times of:
  All C(H) groups, All C(H,H) groups
 At 1.5 times of:
  All C(H,H,H) groups
3. Restrained distances
 O18-C41 \\sim O18A-C41
 with sigma of 0.02
 O18-C40 \\sim O18A-C40A
 with sigma of 0.02
 O9-C24 \\sim O9A-C24
 with sigma of 0.02
 O9A-C20A \\sim O9-C20
 with sigma of 0.02
4. Uiso/Uaniso restraints and constraints
O9A \\sim C20A \\sim O9 \\sim C20: within 2A with sigma of 0.01 and sigma for
terminal atoms of 0.02 within 2A
O18A \\sim O18 \\sim C40A \\sim C40: within 2A with sigma of 0.01 and sigma for
terminal atoms of 0.02 within 2A
5. Others
 Sof(O18A)=Sof(C40A)=Sof(H40D)=Sof(H40E)=Sof(H40F)=1-FVAR(1)
 Sof(O18)=Sof(C40)=Sof(H40A)=Sof(H40B)=Sof(H40C)=FVAR(1)
 Sof(O9A)=Sof(C20A)=Sof(H20A)=Sof(H20B)=Sof(H20C)=1-FVAR(2)
 Sof(O9)=Sof(C20)=Sof(H20D)=Sof(H20E)=Sof(H20F)=FVAR(2)
6.a Secondary CH2 refined with riding coordinates:
 C12(H12A,H12B), C50(H50A,H50B), C31(H31A,H31B), C69(H69A,H69B), C52(H52A,
 H52B), C33(H33A,H33B), C14(H14A,H14B), C71(H71A,H71B)
6.b Aromatic/amide H refined with riding coordinates:
 C7(H7), C44(H44), C27(H27), C63(H63), C3(H3), C61(H61), C46(H46), C65(H65),
 C5(H5), C42(H42), C23(H23), C25(H25)
6.c X=CH2 refined with riding coordinates:
 C55(H55A,H55B), C36(H36A,H36B), C17(H17A,H17B), C74(H74A,H74B)
6.d Idealised Me refined as rotating group:
 C53(H53A,H53B,H53C), C39(H39A,H39B,H39C), C72(H72A,H72B,H72C), C15(H15A,H15B,
 H15C), C21(H21A,H21B,H21C), C59(H59A,H59B,H59C), C34(H34A,H34B,H34C), C58(H58A,
 H58B,H58C), C1(H1A,H1B,H1C), C19(H19A,H19B,H19C), C8(H8A,H8B,H8C), C38(H38A,
 H38B,H38C), C76(H76A,H76B,H76C), C57(H57A,H57B,H57C), C40(H40A,H40B,H40C),
 C40A(H40D,H40E,H40F), C20A(H20A,H20B,H20C), C20(H20D,H20E,H20F)
;
_olex2_submission_special_instructions 'No special instructions were received'
_site XU

loop_
_space_group_symop_operation_xyz
'x, y, z'
'-x, -y, -z'

loop_
_atom_site_label
_atom_site_type_symbol
_atom_site_fract_x
_atom_site_fract_y
_atom_site_fract_z
_atom_site_U_iso_or_equiv
_atom_site_adp_type
_atom_site_occupancy
_atom_site_site_symmetry_order
_atom_site_calc_flag
_atom_site_refinement_flags_posn
_atom_site_refinement_flags_adp
_atom_site_refinement_flags_occupancy
_atom_site_disorder_assembly
_atom_site_disorder_group
O4 O -0.0894(5) 0.1862(3) 0.83240(16) 0.0463(12) Uani 1 1 d . . . . .
O27 O 0.6576(5) 0.9666(3) 0.72986(16) 0.0498(12) Uani 1 1 d . . . . .
O3 O -0.0716(5) 0.2384(3) 0.77180(15) 0.0498(12) Uani 1 1 d . . . . .
O20 O 0.0830(5) 0.3554(3) 0.66333(19) 0.0559(13) Uani 1 1 d . . . . .
O28 O 0.5756(5) 0.8544(3) 0.66954(16) 0.0495(12) Uani 1 1 d . . . . .
O21 O 0.3797(7) 0.3216(4) 0.72349(19) 0.0638(15) Uani 1 1 d . . . . .
O5 O 0.1680(6) 0.0942(3) 0.78385(17) 0.0576(14) Uani 1 1 d . . . . .
O29 O 0.8835(7) 0.8075(4) 0.7165(2) 0.0657(15) Uani 1 1 d . . . . .
O12 O 0.4269(5) 0.6928(4) 0.8378(2) 0.0604(15) Uani 1 1 d . . . . .
O6 O 0.2964(5) 0.0503(3) 0.84051(18) 0.0570(13) Uani 1 1 d . . . . .
O19 O 0.1499(6) 0.4773(4) 0.7209(2) 0.0734(18) Uani 1 1 d . . . . .
O13 O 0.6534(7) 0.5948(4) 0.7789(2) 0.0695(17) Uani 1 1 d . . . . .
O25 O 0.1846(5) 1.0497(4) 0.53099(18) 0.0699(17) Uani 1 1 d . . . . .
O7 O 0.4712(6) 0.2960(5) 0.8233(2) 0.0828(19) Uani 1 1 d . . . . .
N2 N 0.3768(8) 0.3499(5) 0.8180(2) 0.0586(17) Uani 1 1 d . . . . .
O1 O -0.3495(6) 0.5194(4) 0.96855(19) 0.0703(16) Uani 1 1 d . . . . .
O11 O 0.4339(6) 0.7532(4) 0.7793(2) 0.0660(16) Uani 1 1 d . . . . .
O24 O 0.5867(7) 0.6166(4) 0.6805(2) 0.0790(19) Uani 1 1 d . . . . .
O17 O -0.0004(6) 0.7071(3) 0.51416(16) 0.0634(14) Uani 1 1 d . . . . .
O30 O 0.9509(7) 0.7092(4) 0.6585(3) 0.088(2) Uani 1 1 d . . . . .
C13 C -0.0210(7) 0.2294(4) 0.8073(2) 0.0394(15) Uani 1 1 d . . . . .
O22 O 0.4651(7) 0.2134(4) 0.67384(17) 0.0632(15) Uani 1 1 d . . . . .
O14 O 0.8003(6) 0.5395(4) 0.8278(2) 0.0755(19) Uani 1 1 d . . . . .
O23 O 0.6547(6) 0.4803(4) 0.6825(2) 0.0781(19) Uani 1 1 d . . . . .
O10 O 0.4876(6) 1.1914(4) 0.98521(17) 0.0690(15) Uani 1 1 d . . . . .
O2 O 0.1288(6) 0.6982(4) 1.00504(17) 0.0732(16) Uani 1 1 d . . . . .
N4 N 1.0614(6) 1.0314(5) 0.6849(2) 0.0512(15) Uani 1 1 d . . . . .
O26 O 0.6277(6) 1.1887(4) 0.49506(17) 0.0780(17) Uani 1 1 d . . . . .
O8 O 0.4003(8) 0.4356(4) 0.8285(2) 0.087(2) Uani 1 1 d . . . . .
N3 N 0.5666(6) 0.5381(5) 0.6862(2) 0.0553(16) Uani 1 1 d . . . . .
C70 C 0.6729(7) 0.9214(4) 0.6936(2) 0.0370(14) Uani 1 1 d . . . . .
O16 O 0.9844(6) 0.7935(5) 0.8173(2) 0.0802(19) Uani 1 1 d . . . . .
O15 O 0.9194(8) 0.9341(5) 0.8194(2) 0.089(2) Uani 1 1 d . . . . .
O32 O 1.1489(6) 0.9741(5) 0.6812(2) 0.087(2) Uani 1 1 d . . . . .
O31 O 1.0753(8) 1.1052(5) 0.6751(2) 0.087(2) Uani 1 1 d . . . . .
C11 C 0.1380(6) 0.2743(4) 0.8319(2) 0.0341(13) Uani 1 1 d . . . . .
C56 C 0.4076(7) 0.2939(5) 0.6872(3) 0.0451(16) Uani 1 1 d . . . . .
C68 C 0.8055(7) 0.9430(4) 0.6701(2) 0.0398(15) Uani 1 1 d . . . . .
C10 C 0.1022(7) 0.3539(4) 0.8656(2) 0.0411(15) Uani 1 1 d . . . . .
C48 C 0.2788(7) 0.4816(5) 0.6289(3) 0.0534(19) Uani 1 1 d . . . . .
C62 C 0.3359(8) 1.0678(5) 0.5402(2) 0.0504(16) Uani 1 1 d . . . . .
C28 C 0.6571(8) 0.9131(5) 0.9025(3) 0.0546(19) Uani 1 1 d . . . . .
C73 C 0.8641(7) 0.8504(5) 0.6479(2) 0.0470(17) Uani 1 1 d . . . . .
C16 C 0.2159(7) 0.2029(5) 0.8531(2) 0.0410(15) Uani 1 1 d . . . . .
C29 C 0.6541(8) 0.8516(4) 0.8705(3) 0.0531(19) Uani 1 1 d . . . . .
C54 C 0.3832(7) 0.3471(4) 0.6518(2) 0.0392(15) Uani 1 1 d . . . . .
C67 C 0.7418(8) 0.9919(5) 0.6369(2) 0.0454(16) Uani 1 1 d . . . . .
N1 N 0.8915(7) 0.8477(5) 0.8121(2) 0.0639(19) Uani 1 1 d . . . . .
C18 C 0.2260(7) 0.1115(5) 0.8218(2) 0.0429(15) Uani 1 1 d . . . . .
C51 C 0.1739(8) 0.4256(5) 0.6881(3) 0.0497(18) Uani 1 1 d . . . . .
C47 C 0.2461(8) 0.5102(4) 0.5964(2) 0.0507(17) Uani 1 1 d . . . . .
C35 C 0.7367(7) 0.6941(4) 0.8482(3) 0.0466(17) Uani 1 1 d . . . . .
C9 C 0.0630(7) 0.4150(5) 0.8908(2) 0.0486(16) Uani 1 1 d . . . . .
C2 C -0.2032(8) 0.5299(5) 0.9599(2) 0.0558(18) Uani 1 1 d . . . . .
C37 C 0.7269(8) 0.6054(5) 0.8147(3) 0.0510(18) Uani 1 1 d . . . . .
C12 C 0.2207(7) 0.3071(5) 0.7985(2) 0.0441(16) Uani 1 1 d . . . . .
H12A H 0.224921 0.253256 0.773807 0.053 Uiso 1 1 calc R U . . .
H12B H 0.165575 0.353887 0.786772 0.053 Uiso 1 1 calc R U . . .
C7 C -0.1487(7) 0.4677(5) 0.9279(2) 0.0532(17) Uani 1 1 d . . . . .
H7 H -0.211766 0.415504 0.909705 0.064 Uiso 1 1 calc R U . . .
C49 C 0.3193(7) 0.4407(4) 0.6672(3) 0.0463(17) Uani 1 1 d . . . . .
C6 C 0.0021(7) 0.4830(5) 0.9228(2) 0.0485(16) Uani 1 1 d . . . . .
C50 C 0.4270(7) 0.5128(5) 0.7038(3) 0.0525(19) Uani 1 1 d . . . . .
H50A H 0.377322 0.569716 0.713509 0.063 Uiso 1 1 calc R U . . .
H50B H 0.452361 0.485264 0.729268 0.063 Uiso 1 1 calc R U . . .
C44 C 0.1231(8) 0.6109(5) 0.5547(2) 0.0508(18) Uani 1 1 d . . . . .
H44 H 0.085427 0.641752 0.580081 0.061 Uiso 1 1 calc R U . . .
C66 C 0.6751(8) 1.0245(5) 0.6100(2) 0.0505(17) Uani 1 1 d . . . . .
C27 C 0.5731(8) 1.0575(5) 0.9466(2) 0.0479(17) Uani 1 1 d . . . . .
H27 H 0.509203 1.064592 0.921610 0.057 Uiso 1 1 calc R U . . .
C31 C 0.7292(7) 0.8077(5) 0.7969(3) 0.0478(17) Uani 1 1 d . . . . .
H31A H 0.723132 0.754726 0.771060 0.057 Uiso 1 1 calc R U . . .
H31B H 0.671312 0.856377 0.787884 0.057 Uiso 1 1 calc R U . . .
C63 C 0.4242(7) 1.0401(5) 0.57314(19) 0.0492(16) Uani 1 1 d . . . . .
H63 H 0.380008 1.007436 0.591941 0.059 Uiso 1 1 calc R U . . .
C64 C 0.5817(7) 1.0615(5) 0.57828(19) 0.0481(16) Uani 1 1 d . . . . .
C30 C 0.6603(7) 0.7735(4) 0.8333(2) 0.0444(16) Uani 1 1 d . . . . .
C45 C 0.2130(7) 0.5393(4) 0.5563(2) 0.0500(17) Uani 1 1 d . . . . .
C3 C -0.1142(8) 0.6083(5) 0.9867(2) 0.0559(18) Uani 1 1 d . . . . .
H3 H -0.154854 0.650685 1.008213 0.067 Uiso 1 1 calc R U . . .
C69 C 0.9274(7) 1.0076(4) 0.7050(2) 0.0405(15) Uani 1 1 d . . . . .
H69A H 0.886192 1.065897 0.718078 0.049 Uiso 1 1 calc R U . . .
H69B H 0.957260 0.975591 0.728672 0.049 Uiso 1 1 calc R U . . .
C75 C 0.9005(8) 0.7883(5) 0.6786(3) 0.058(2) Uani 1 1 d . . . . .
C61 C 0.4008(8) 1.1195(5) 0.5139(2) 0.0563(18) Uani 1 1 d . . . . .
H61 H 0.339402 1.139296 0.491808 0.068 Uiso 1 1 calc R U . . .
C32 C 0.4929(8) 0.7376(5) 0.8125(3) 0.0507(18) Uani 1 1 d . . . . .
C22 C 0.5790(7) 1.1198(5) 0.9850(2) 0.0464(16) Uani 1 1 d . . . . .
C4 C 0.0362(9) 0.6231(5) 0.9812(2) 0.058(2) Uani 1 1 d . . . . .
C46 C 0.2691(9) 0.4939(5) 0.5191(3) 0.068(2) Uani 1 1 d . . . . .
H46 H 0.330726 0.445109 0.520878 0.082 Uiso 1 1 calc R U . . .
C65 C 0.6441(8) 1.1100(6) 0.5520(2) 0.0544(19) Uani 1 1 d . . . . .
H65 H 0.749845 1.122524 0.555144 0.065 Uiso 1 1 calc R U . . .
C5 C 0.0915(8) 0.5618(5) 0.9499(2) 0.0499(17) Uani 1 1 d . . . . .
H5 H 0.193326 0.572492 0.946290 0.060 Uiso 1 1 calc R U . . .
C55 C 0.4110(9) 0.3128(5) 0.6126(2) 0.0549(19) Uani 1 1 d . . . . .
H55A H 0.447336 0.253294 0.605903 0.066 Uiso 1 1 calc R U . . .
H55B H 0.395067 0.347267 0.590661 0.066 Uiso 1 1 calc R U . . .
C52 C -0.0556(8) 0.3344(6) 0.6794(3) 0.064(2) Uani 1 1 d . . . . .
H52A H -0.101637 0.392715 0.689335 0.076 Uiso 1 1 calc R U . . .
H52B H -0.036193 0.304550 0.704373 0.076 Uiso 1 1 calc R U . . .
C26 C 0.6616(7) 0.9810(4) 0.9429(2) 0.0508(16) Uani 1 1 d . . . . .
C36 C 0.8101(9) 0.7035(5) 0.8881(3) 0.064(2) Uani 1 1 d . . . . .
H36A H 0.857506 0.652699 0.895632 0.077 Uiso 1 1 calc R U . . .
H36B H 0.815225 0.760969 0.909204 0.077 Uiso 1 1 calc R U . . .
C17 C 0.2751(9) 0.2224(7) 0.8952(2) 0.071(2) Uani 1 1 d . . . . .
H17A H 0.326777 0.177387 0.906726 0.085 Uiso 1 1 calc R U . . .
H17B H 0.265627 0.281241 0.913668 0.085 Uiso 1 1 calc R U . . .
C33 C 0.2682(8) 0.6570(6) 0.8208(3) 0.065(2) Uani 1 1 d . . . . .
H33A H 0.213474 0.705840 0.810746 0.078 Uiso 1 1 calc R U . . .
H33B H 0.260666 0.601555 0.796067 0.078 Uiso 1 1 calc R U . . .
C60 C 0.5529(8) 1.1418(6) 0.5200(2) 0.0532(19) Uani 1 1 d . . . . .
C43 C 0.0879(9) 0.6375(5) 0.5136(3) 0.0549(19) Uani 1 1 d . . . . .
C74 C 0.8754(10) 0.8271(7) 0.6069(3) 0.083(3) Uani 1 1 d . . . . .
H74A H 0.907970 0.768381 0.594960 0.099 Uiso 1 1 calc R U . . .
H74B H 0.851082 0.868650 0.588587 0.099 Uiso 1 1 calc R U . . .
C42 C 0.1440(8) 0.5917(5) 0.4773(2) 0.0602(19) Uani 1 1 d . . . . .
H42 H 0.120551 0.609294 0.450333 0.072 Uiso 1 1 calc R U . . .
C14 C -0.2462(8) 0.1500(6) 0.8151(3) 0.058(2) Uani 1 1 d . . . . .
H14A H -0.251950 0.094742 0.790432 0.069 Uiso 1 1 calc R U . . .
H14B H -0.300279 0.198692 0.804669 0.069 Uiso 1 1 calc R U . . .
C53 C -0.1586(9) 0.2689(6) 0.6423(3) 0.071(3) Uani 1 1 d . . . . .
H53A H -0.175524 0.298719 0.617540 0.106 Uiso 1 1 calc R U . . .
H53B H -0.254304 0.254357 0.651954 0.106 Uiso 1 1 calc R U . . .
H53C H -0.112905 0.210882 0.633141 0.106 Uiso 1 1 calc R U . . .
C41 C 0.2360(9) 0.5191(6) 0.4795(3) 0.071(2) Uani 1 1 d D . . . .
C71 C 0.4404(8) 0.8320(6) 0.6869(3) 0.058(2) Uani 1 1 d . . . . .
H71A H 0.398307 0.889994 0.699880 0.069 Uiso 1 1 calc R U . . .
H71B H 0.461806 0.796552 0.709739 0.069 Uiso 1 1 calc R U . . .
C23 C 0.6707(8) 1.1136(6) 1.0228(2) 0.065(2) Uani 1 1 d . . . . .
H23 H 0.675495 1.158781 1.049611 0.078 Uiso 1 1 calc R U . . .
C24 C 0.7556(9) 1.0373(7) 1.0193(3) 0.074(2) Uani 1 1 d D . . . .
C39 C -0.0329(10) 0.7390(7) 0.4740(3) 0.078(3) Uani 1 1 d . . . . .
H39A H -0.084374 0.686806 0.450709 0.116 Uiso 1 1 calc R U . . .
H39B H 0.060747 0.761829 0.465517 0.116 Uiso 1 1 calc R U . . .
H39C H -0.097136 0.789744 0.478764 0.116 Uiso 1 1 calc R U . . .
C25 C 0.7541(8) 0.9725(6) 0.9797(3) 0.066(2) Uani 1 1 d . . . . .
H25 H 0.816124 0.923080 0.978058 0.079 Uiso 1 1 calc R U . . .
C72 C 0.3305(9) 0.7727(6) 0.6484(3) 0.070(2) Uani 1 1 d . . . . .
H72A H 0.297684 0.811706 0.628324 0.105 Uiso 1 1 calc R U . . .
H72B H 0.243567 0.747097 0.659237 0.105 Uiso 1 1 calc R U . . .
H72C H 0.379683 0.721137 0.632852 0.105 Uiso 1 1 calc R U . . .
C15 C -0.3116(10) 0.1240(7) 0.8516(3) 0.090(3) Uani 1 1 d . . . . .
H15A H -0.417031 0.099796 0.841855 0.134 Uiso 1 1 calc R U . . .
H15B H -0.304029 0.179286 0.875895 0.134 Uiso 1 1 calc R U . . .
H15C H -0.257206 0.075618 0.861484 0.134 Uiso 1 1 calc R U . . .
C21 C 0.4942(13) 1.2589(6) 1.0243(3) 0.093(3) Uani 1 1 d . . . . .
H21A H 0.432274 1.308244 1.019231 0.139 Uiso 1 1 calc R U . . .
H21B H 0.597994 1.286169 1.034680 0.139 Uiso 1 1 calc R U . . .
H21C H 0.456824 1.229503 1.046386 0.139 Uiso 1 1 calc R U . . .
C59 C 0.5381(12) 1.2286(7) 0.4641(3) 0.089(3) Uani 1 1 d . . . . .
H59A H 0.475682 1.178264 0.442206 0.133 Uiso 1 1 calc R U . . .
H59B H 0.603885 1.263665 0.449584 0.133 Uiso 1 1 calc R U . . .
H59C H 0.473972 1.270883 0.479609 0.133 Uiso 1 1 calc R U . . .
C34 C 0.2076(10) 0.6315(7) 0.8584(4) 0.089(3) Uani 1 1 d . . . . .
H34A H 0.102329 0.606000 0.849478 0.133 Uiso 1 1 calc R U . . .
H34B H 0.215433 0.687330 0.882371 0.133 Uiso 1 1 calc R U . . .
H34C H 0.264837 0.584253 0.868258 0.133 Uiso 1 1 calc R U . . .
C58 C 0.1126(9) 0.9982(8) 0.5565(3) 0.090(3) Uani 1 1 d . . . . .
H58A H 0.004107 0.992534 0.547555 0.135 Uiso 1 1 calc R U . . .
H58B H 0.137033 1.030639 0.587451 0.135 Uiso 1 1 calc R U . . .
H58C H 0.146400 0.935654 0.552290 0.135 Uiso 1 1 calc R U . . .
C1 C -0.4469(10) 0.4390(7) 0.9425(3) 0.095(3) Uani 1 1 d . . . . .
H1A H -0.461952 0.443502 0.911845 0.142 Uiso 1 1 calc R U . . .
H1B H -0.543553 0.437154 0.953220 0.142 Uiso 1 1 calc R U . . .
H1C H -0.401144 0.381698 0.944693 0.142 Uiso 1 1 calc R U . . .
C19 C 0.3060(10) -0.0411(5) 0.8123(4) 0.090(3) Uani 1 1 d . . . . .
H19A H 0.333184 -0.032910 0.784252 0.135 Uiso 1 1 calc R U . . .
H19B H 0.208988 -0.079069 0.807178 0.135 Uiso 1 1 calc R U . . .
H19C H 0.382389 -0.072778 0.826435 0.135 Uiso 1 1 calc R U . . .
C8 C 0.0704(10) 0.7662(6) 1.0355(3) 0.079(3) Uani 1 1 d . . . . .
H8A H -0.010998 0.792188 1.020175 0.119 Uiso 1 1 calc R U . . .
H8B H 0.149720 0.816554 1.049912 0.119 Uiso 1 1 calc R U . . .
H8C H 0.032019 0.737011 1.057487 0.119 Uiso 1 1 calc R U . . .
C38 C 0.7882(13) 0.4505(6) 0.7952(4) 0.101(4) Uani 1 1 d . . . . .
H38A H 0.812569 0.462491 0.767451 0.152 Uiso 1 1 calc R U . . .
H38B H 0.685908 0.419594 0.790643 0.152 Uiso 1 1 calc R U . . .
H38C H 0.858225 0.409915 0.805581 0.152 Uiso 1 1 calc R U . . .
O9 O 0.833(2) 1.0519(10) 1.0637(4) 0.084(4) Uani 0.437(12) 1 d D U P A 1
O18 O 0.2669(16) 0.4852(8) 0.4362(4) 0.075(3) Uani 0.528(13) 1 d D U P B 1
C76 C 0.9871(11) 0.6446(6) 0.6866(5) 0.113(5) Uani 1 1 d . . . . .
H76A H 1.035896 0.593383 0.670627 0.170 Uiso 1 1 calc R U . . .
H76B H 0.894897 0.618898 0.694875 0.170 Uiso 1 1 calc R U . . .
H76C H 1.054593 0.678248 0.712962 0.170 Uiso 1 1 calc R U . . .
C57 C 0.4878(11) 0.1557(6) 0.7055(3) 0.076(3) Uani 1 1 d . . . . .
H57A H 0.530595 0.098963 0.692333 0.115 Uiso 1 1 calc R U . . .
H57B H 0.391608 0.138147 0.714260 0.115 Uiso 1 1 calc R U . . .
H57C H 0.556426 0.191035 0.731355 0.115 Uiso 1 1 calc R U . . .
O18A O 0.3142(18) 0.4589(11) 0.4532(4) 0.080(4) Uani 0.472(13) 1 d D U P B 2
C40 C 0.3456(18) 0.4030(10) 0.4323(5) 0.065(4) Uani 0.528(13) 1 d D U P B 1
H40A H 0.359174 0.379982 0.401736 0.098 Uiso 0.528(13) 1 calc R U P B 1
H40B H 0.287501 0.354165 0.441833 0.098 Uiso 0.528(13) 1 calc R U P B 1
H40C H 0.443606 0.418864 0.450722 0.098 Uiso 0.528(13) 1 calc R U P B 1
C40A C 0.284(3) 0.4770(15) 0.4105(6) 0.079(5) Uani 0.472(13) 1 d D U P B 2
H40D H 0.308159 0.423954 0.388691 0.119 Uiso 0.472(13) 1 calc R U P B 2
H40E H 0.346221 0.533936 0.409461 0.119 Uiso 0.472(13) 1 calc R U P B 2
H40F H 0.178453 0.485627 0.404085 0.119 Uiso 0.472(13) 1 calc R U P B 2
O9A O 0.8549(15) 1.0021(9) 1.0480(4) 0.085(3) Uani 0.563(12) 1 d D U P A 2
C20A C 0.872(2) 1.0685(12) 1.0890(5) 0.095(5) Uani 0.563(12) 1 d D U P A 2
H20A H 0.919694 1.128403 1.086116 0.143 Uiso 0.563(12) 1 calc R U P A 2
H20B H 0.933835 1.045441 1.111176 0.143 Uiso 0.563(12) 1 calc R U P A 2
H20C H 0.773062 1.077374 1.097832 0.143 Uiso 0.563(12) 1 calc R U P A 2
C20 C 0.902(2) 0.9714(13) 1.0699(6) 0.079(5) Uani 0.437(12) 1 d D U P A 1
H20D H 0.949408 0.946259 1.044214 0.119 Uiso 0.437(12) 1 calc R U P A 1
H20E H 0.826709 0.923716 1.073702 0.119 Uiso 0.437(12) 1 calc R U P A 1
H20F H 0.978532 0.988749 1.095962 0.119 Uiso 0.437(12) 1 calc R U P A 1

loop_
_atom_site_aniso_label
_atom_site_aniso_U_11
_atom_site_aniso_U_22
_atom_site_aniso_U_33
_atom_site_aniso_U_23
_atom_site_aniso_U_13
_atom_site_aniso_U_12
O4 0.030(2) 0.057(3) 0.052(3) 0.020(2) -0.002(2) -0.007(2)
O27 0.040(2) 0.056(3) 0.050(3) 0.010(2) -0.002(2) 0.002(2)
O3 0.057(3) 0.049(3) 0.043(3) 0.018(2) -0.009(2) 0.002(2)
O20 0.043(3) 0.046(3) 0.079(4) 0.021(3) 0.004(3) -0.002(2)
O28 0.039(3) 0.048(3) 0.055(3) 0.003(2) 0.000(2) -0.004(2)
O21 0.083(4) 0.050(3) 0.063(3) 0.011(3) 0.029(3) 0.010(3)
O5 0.071(3) 0.039(2) 0.053(3) -0.002(2) -0.010(3) 0.010(2)
O29 0.062(4) 0.056(3) 0.084(4) 0.027(3) 0.009(3) 0.011(3)
O12 0.034(2) 0.054(3) 0.099(4) 0.034(3) 0.008(3) -0.002(2)
O6 0.047(3) 0.054(3) 0.074(3) 0.028(3) -0.002(2) 0.013(2)
O19 0.042(3) 0.054(3) 0.112(5) -0.010(3) 0.021(3) 0.001(2)
O13 0.069(4) 0.042(3) 0.089(4) 0.011(3) -0.019(3) 0.013(3)
O25 0.034(3) 0.112(4) 0.066(4) 0.040(3) -0.009(2) -0.007(3)
O7 0.045(3) 0.104(5) 0.106(5) 0.044(4) 0.003(3) 0.010(3)
N2 0.060(4) 0.060(4) 0.053(4) 0.017(3) 0.002(3) -0.011(3)
O1 0.046(3) 0.077(4) 0.072(4) -0.020(3) 0.016(3) 0.002(3)
O11 0.048(3) 0.062(3) 0.095(4) 0.039(3) -0.001(3) 0.004(2)
O24 0.068(4) 0.071(4) 0.102(5) 0.038(4) 0.009(3) -0.013(3)
O17 0.074(4) 0.063(3) 0.054(3) 0.018(2) 0.001(3) 0.014(3)
O30 0.063(4) 0.046(3) 0.153(6) 0.009(4) 0.027(4) 0.013(3)
C13 0.046(4) 0.036(3) 0.039(4) 0.015(3) 0.002(3) 0.006(3)
O22 0.092(4) 0.053(3) 0.055(3) 0.018(2) 0.025(3) 0.032(3)
O14 0.073(4) 0.045(3) 0.104(5) 0.016(3) -0.012(3) 0.027(3)
O23 0.038(3) 0.070(4) 0.119(5) 0.007(4) 0.009(3) 0.007(3)
O10 0.084(4) 0.056(3) 0.056(3) -0.004(2) -0.005(3) 0.013(3)
O2 0.072(4) 0.067(3) 0.060(3) -0.023(3) 0.019(3) -0.027(3)
N4 0.035(3) 0.072(4) 0.043(3) 0.017(3) -0.004(3) -0.009(3)
O26 0.069(4) 0.113(5) 0.051(3) 0.032(3) -0.007(3) -0.011(3)
O8 0.091(5) 0.064(4) 0.088(5) -0.005(3) 0.000(4) -0.023(3)
N3 0.035(3) 0.058(4) 0.071(4) 0.020(3) 0.001(3) -0.009(3)
C70 0.030(3) 0.038(3) 0.041(4) 0.007(3) -0.003(3) 0.009(3)
O16 0.047(3) 0.101(5) 0.108(5) 0.059(4) 0.003(3) 0.010(3)
O15 0.083(4) 0.068(4) 0.108(5) 0.029(4) -0.013(4) -0.026(3)
O32 0.041(3) 0.091(4) 0.118(6) 0.000(4) 0.005(3) 0.015(3)
O31 0.075(4) 0.099(5) 0.098(5) 0.060(4) 0.003(4) -0.021(4)
C11 0.032(3) 0.033(3) 0.031(3) -0.003(2) 0.004(2) 0.000(2)
C56 0.036(3) 0.044(4) 0.061(5) 0.015(3) 0.015(3) 0.015(3)
C68 0.028(3) 0.042(3) 0.042(4) -0.002(3) -0.002(3) 0.002(3)
C10 0.030(3) 0.040(3) 0.047(4) -0.005(3) 0.013(3) 0.000(3)
C48 0.030(3) 0.043(4) 0.085(6) 0.011(4) 0.010(3) 0.001(3)
C62 0.046(4) 0.071(4) 0.033(3) 0.013(3) 0.004(3) 0.003(3)
C28 0.044(4) 0.050(4) 0.081(6) 0.035(4) 0.016(4) 0.008(3)
C73 0.028(3) 0.046(4) 0.055(4) -0.009(3) -0.004(3) 0.005(3)
C16 0.031(3) 0.047(3) 0.045(4) 0.014(3) 0.003(3) 0.000(3)
C29 0.061(5) 0.030(3) 0.074(5) 0.016(3) 0.021(4) 0.008(3)
C54 0.028(3) 0.039(3) 0.046(4) 0.006(3) -0.004(3) 0.007(3)
C67 0.047(4) 0.049(4) 0.034(3) 0.003(3) 0.001(3) 0.002(3)
N1 0.050(4) 0.068(4) 0.083(5) 0.041(4) 0.004(3) 0.004(3)
C18 0.040(3) 0.042(3) 0.045(4) 0.010(3) 0.008(3) -0.002(3)
C51 0.033(3) 0.040(4) 0.081(5) 0.020(4) 0.013(4) 0.010(3)
C47 0.046(4) 0.040(3) 0.069(5) 0.022(3) 0.002(3) 0.003(3)
C35 0.037(3) 0.034(3) 0.073(5) 0.020(3) 0.012(3) 0.001(3)
C9 0.034(3) 0.062(4) 0.045(4) 0.006(3) 0.006(3) -0.002(3)
C2 0.049(4) 0.063(4) 0.047(4) -0.009(3) 0.017(3) 0.005(3)
C37 0.044(4) 0.031(3) 0.077(5) 0.014(3) 0.007(4) 0.001(3)
C12 0.041(4) 0.037(3) 0.053(4) 0.010(3) 0.000(3) 0.003(3)
C7 0.045(4) 0.053(4) 0.049(4) -0.012(3) 0.004(3) 0.001(3)
C49 0.034(3) 0.033(3) 0.071(5) 0.010(3) 0.009(3) -0.002(3)
C6 0.044(4) 0.053(4) 0.044(4) -0.001(3) 0.011(3) 0.005(3)
C50 0.037(4) 0.040(3) 0.075(5) 0.005(3) 0.012(3) -0.012(3)
C44 0.046(4) 0.052(4) 0.052(4) 0.014(3) -0.003(3) -0.004(3)
C66 0.061(4) 0.052(4) 0.035(4) 0.010(3) -0.005(3) 0.000(3)
C27 0.047(4) 0.046(4) 0.047(4) 0.016(3) -0.009(3) -0.005(3)
C31 0.034(3) 0.043(3) 0.069(5) 0.023(3) 0.001(3) 0.004(3)
C63 0.050(4) 0.069(4) 0.027(3) 0.009(3) 0.003(3) 0.003(3)
C64 0.044(4) 0.066(4) 0.028(3) 0.004(3) -0.003(3) 0.001(3)
C30 0.035(3) 0.031(3) 0.067(5) 0.008(3) 0.014(3) 0.006(3)
C45 0.037(3) 0.034(3) 0.073(5) 0.007(3) -0.002(3) -0.004(3)
C3 0.053(4) 0.061(4) 0.043(4) -0.012(3) 0.013(3) -0.002(3)
C69 0.037(3) 0.036(3) 0.041(4) 0.002(3) -0.005(3) -0.004(3)
C75 0.027(3) 0.042(4) 0.102(7) 0.010(4) 0.008(4) 0.003(3)
C61 0.052(4) 0.078(5) 0.035(4) 0.012(3) -0.006(3) 0.006(4)
C32 0.042(4) 0.039(3) 0.077(5) 0.025(4) 0.010(4) 0.008(3)
C22 0.041(4) 0.053(4) 0.044(4) 0.011(3) 0.005(3) 0.004(3)
C4 0.065(5) 0.054(4) 0.040(4) -0.015(3) 0.008(3) -0.008(4)
C46 0.055(5) 0.046(4) 0.099(7) 0.004(4) 0.015(4) 0.000(3)
C65 0.041(4) 0.074(5) 0.042(4) 0.015(4) -0.016(3) 0.003(3)
C5 0.044(4) 0.048(4) 0.047(4) -0.003(3) -0.002(3) -0.005(3)
C55 0.076(5) 0.046(4) 0.043(4) 0.013(3) -0.002(4) 0.016(4)
C52 0.045(4) 0.070(5) 0.071(5) 0.016(4) 0.005(4) -0.016(4)
C26 0.047(4) 0.044(3) 0.061(4) 0.010(3) 0.008(3) 0.006(3)
C36 0.068(5) 0.056(4) 0.084(6) 0.041(4) 0.020(4) 0.019(4)
C17 0.072(5) 0.093(6) 0.043(4) 0.009(4) -0.002(4) 0.029(5)
C33 0.040(4) 0.064(5) 0.090(6) 0.023(5) 0.003(4) -0.008(4)
C60 0.040(4) 0.079(5) 0.038(4) 0.014(4) 0.002(3) -0.008(3)
C43 0.052(4) 0.049(4) 0.053(4) -0.001(3) -0.006(3) -0.004(3)
C74 0.076(6) 0.097(7) 0.061(5) -0.015(5) 0.000(5) 0.034(5)
C42 0.050(4) 0.066(5) 0.054(5) 0.004(4) -0.001(3) -0.011(4)
C14 0.037(4) 0.064(5) 0.062(5) 0.012(4) -0.011(3) -0.012(3)
C53 0.053(5) 0.093(6) 0.064(5) 0.039(5) -0.016(4) -0.022(4)
C41 0.057(5) 0.071(5) 0.077(6) -0.002(4) 0.021(4) -0.008(4)
C71 0.041(4) 0.069(5) 0.063(5) 0.021(4) 0.006(3) -0.011(3)
C23 0.054(4) 0.086(5) 0.050(4) 0.021(4) -0.008(3) -0.019(4)
C24 0.062(5) 0.104(7) 0.061(5) 0.045(5) -0.012(4) 0.003(5)
C39 0.076(6) 0.093(6) 0.067(6) 0.038(5) -0.011(5) 0.004(5)
C25 0.046(4) 0.072(5) 0.088(6) 0.039(5) -0.001(4) 0.013(4)
C72 0.047(4) 0.083(6) 0.071(5) 0.018(5) -0.005(4) -0.021(4)
C15 0.050(5) 0.122(8) 0.110(8) 0.071(7) -0.004(5) -0.014(5)
C21 0.111(8) 0.070(6) 0.081(7) -0.017(5) 0.010(6) 0.012(5)
C59 0.101(7) 0.097(7) 0.062(6) 0.042(5) -0.024(5) -0.034(6)
C34 0.048(5) 0.086(6) 0.142(10) 0.048(7) 0.025(5) -0.004(4)
C58 0.044(4) 0.138(9) 0.102(7) 0.070(7) -0.003(5) 0.001(5)
C1 0.056(5) 0.108(7) 0.089(7) -0.035(6) 0.019(5) -0.027(5)
C19 0.071(6) 0.041(4) 0.146(10) 0.004(5) 0.006(6) 0.009(4)
C8 0.082(6) 0.062(5) 0.071(6) -0.027(4) 0.017(5) -0.018(4)
C38 0.109(8) 0.050(5) 0.131(9) 0.001(5) -0.013(7) 0.031(5)
O9 0.107(8) 0.078(8) 0.052(8) 0.008(7) -0.042(7) 0.027(7)
O18 0.099(7) 0.074(6) 0.057(8) 0.015(6) 0.021(6) 0.031(5)
C76 0.072(6) 0.051(5) 0.237(15) 0.054(7) 0.048(8) 0.035(5)
C57 0.107(7) 0.065(5) 0.069(6) 0.032(4) 0.016(5) 0.031(5)
O18A 0.099(8) 0.085(8) 0.063(8) 0.016(6) 0.024(7) 0.027(6)
C40 0.079(8) 0.057(7) 0.064(8) 0.013(6) 0.022(7) 0.015(6)
C40A 0.099(10) 0.081(9) 0.064(10) 0.019(9) 0.034(9) 0.003(8)
O9A 0.106(7) 0.081(7) 0.056(7) 0.009(6) -0.032(6) 0.027(6)
C20A 0.120(10) 0.101(9) 0.055(8) 0.020(8) -0.031(8) 0.008(8)
C20 0.104(10) 0.085(9) 0.046(8) 0.021(7) -0.022(8) 0.027(9)

loop_
_atom_type_symbol
_atom_type_description
_atom_type_scat_dispersion_real
_atom_type_scat_dispersion_imag
_atom_type_scat_source
C C 0.0033 0.0016 'International Tables Vol C Tables 4.2.6.8 and 6.1.1.4'
H H 0.0000 0.0000 'International Tables Vol C Tables 4.2.6.8 and 6.1.1.4'
N N 0.0061 0.0033 'International Tables Vol C Tables 4.2.6.8 and 6.1.1.4'
O O 0.0106 0.0060 'International Tables Vol C Tables 4.2.6.8 and 6.1.1.4'

loop_
_geom_angle_atom_site_label_1
_geom_angle_atom_site_label_2
_geom_angle_atom_site_label_3
_geom_angle
_geom_angle_site_symmetry_1
_geom_angle_site_symmetry_3
_geom_angle_publ_flag
C13 O4 C14 114.8(5) . . ?
C51 O20 C52 115.9(6) . . ?
C70 O28 C71 117.8(6) . . ?
C32 O12 C33 114.1(6) . . ?
C18 O6 C19 116.6(6) . . ?
C62 O25 C58 117.6(6) . . ?
O7 N2 C12 117.3(6) . . ?
O8 N2 O7 124.8(7) . . ?
O8 N2 C12 117.8(7) . . ?
C2 O1 C1 117.5(6) . . ?
C43 O17 C39 117.5(7) . . ?
C75 O30 C76 114.9(8) . . ?
O4 C13 C11 109.4(5) . . ?
O3 C13 O4 126.6(6) . . ?
O3 C13 C11 123.9(6) . . ?
C56 O22 C57 116.6(6) . . ?
C37 O14 C38 115.0(7) . . ?
C22 O10 C21 117.9(6) . . ?
C4 O2 C8 118.8(6) . . ?
O32 N4 C69 115.6(7) . . ?
O31 N4 O32 125.6(8) . . ?
O31 N4 C69 118.7(7) . . ?
C60 O26 C59 116.9(7) . . ?
O24 N3 C50 117.6(7) . . ?
O23 N3 O24 125.8(7) . . ?
O23 N3 C50 116.3(6) . . ?
O27 C70 O28 124.3(6) . . ?
O27 C70 C68 123.0(6) . . ?
O28 C70 C68 112.5(6) . . ?
C10 C11 C13 102.5(5) . . ?
C10 C11 C16 111.2(5) . . ?
C10 C11 C12 112.2(5) . . ?
C16 C11 C13 109.8(5) . . ?
C12 C11 C13 106.5(5) . . ?
C12 C11 C16 113.8(5) . . ?
O21 C56 O22 123.8(7) . . ?
O21 C56 C54 123.3(6) . . ?
O22 C56 C54 112.8(6) . . ?
C70 C68 C73 110.2(5) . . ?
C70 C68 C69 107.2(5) . . ?
C67 C68 C70 104.2(5) . . ?
C67 C68 C73 110.8(6) . . ?
C67 C68 C69 111.9(5) . . ?
C69 C68 C73 112.0(5) . . ?
C9 C10 C11 175.0(7) . . ?
C47 C48 C49 176.5(7) . . ?
O25 C62 C63 124.7(6) . . ?
O25 C62 C61 115.0(6) . . ?
C63 C62 C61 120.3(6) . . ?
C29 C28 C26 175.2(7) . . ?
C75 C73 C68 113.3(7) . . ?
C74 C73 C68 123.9(8) . . ?
C74 C73 C75 122.7(8) . . ?
C18 C16 C11 114.1(5) . . ?
C17 C16 C11 122.6(7) . . ?
C17 C16 C18 123.2(7) . . ?
C28 C29 C30 175.4(8) . . ?
C56 C54 C49 113.1(6) . . ?
C55 C54 C56 121.0(6) . . ?
C55 C54 C49 125.9(6) . . ?
C66 C67 C68 172.1(7) . . ?
O16 N1 O15 124.8(7) . . ?
O16 N1 C31 118.3(6) . . ?
O15 N1 C31 116.9(6) . . ?
O5 C18 O6 124.1(7) . . ?
O5 C18 C16 122.2(6) . . ?
O6 C18 C16 113.6(6) . . ?
O20 C51 C49 110.8(7) . . ?
O19 C51 O20 126.6(7) . . ?
O19 C51 C49 122.5(7) . . ?
C48 C47 C45 176.0(8) . . ?
C37 C35 C30 115.8(6) . . ?
C36 C35 C37 121.2(6) . . ?
C36 C35 C30 123.1(7) . . ?
C10 C9 C6 173.8(7) . . ?
O1 C2 C3 114.6(6) . . ?
C7 C2 O1 123.1(6) . . ?
C7 C2 C3 122.3(7) . . ?
O13 C37 O14 124.1(7) . . ?
O13 C37 C35 121.4(6) . . ?
O14 C37 C35 114.5(7) . . ?
N2 C12 C11 111.5(5) . . ?
N2 C12 H12A 109.3 . . ?
N2 C12 H12B 109.3 . . ?
C11 C12 H12A 109.3 . . ?
C11 C12 H12B 109.3 . . ?
H12A C12 H12B 108.0 . . ?
C2 C7 H7 120.7 . . ?
C2 C7 C6 118.5(6) . . ?
C6 C7 H7 120.7 . . ?
C48 C49 C54 109.3(6) . . ?
C48 C49 C51 107.8(5) . . ?
C48 C49 C50 110.4(5) . . ?
C54 C49 C51 110.9(5) . . ?
C54 C49 C50 113.6(6) . . ?
C50 C49 C51 104.5(6) . . ?
C7 C6 C9 119.0(6) . . ?
C7 C6 C5 119.1(6) . . ?
C5 C6 C9 121.9(6) . . ?
N3 C50 C49 109.3(6) . . ?
N3 C50 H50A 109.8 . . ?
N3 C50 H50B 109.8 . . ?
C49 C50 H50A 109.8 . . ?
C49 C50 H50B 109.8 . . ?
H50A C50 H50B 108.3 . . ?
C45 C44 H44 120.7 . . ?
C45 C44 C43 118.5(8) . . ?
C43 C44 H44 120.7 . . ?
C67 C66 C64 175.1(8) . . ?
C22 C27 H27 119.6 . . ?
C22 C27 C26 120.9(6) . . ?
C26 C27 H27 119.6 . . ?
N1 C31 H31A 109.4 . . ?
N1 C31 H31B 109.4 . . ?
N1 C31 C30 111.2(6) . . ?
H31A C31 H31B 108.0 . . ?
C30 C31 H31A 109.4 . . ?
C30 C31 H31B 109.4 . . ?
C62 C63 H63 120.6 . . ?
C62 C63 C64 118.8(6) . . ?
C64 C63 H63 120.6 . . ?
C63 C64 C66 118.7(6) . . ?
C65 C64 C66 120.7(6) . . ?
C65 C64 C63 120.4(6) . . ?
C29 C30 C35 111.1(6) . . ?
C29 C30 C31 111.0(6) . . ?
C29 C30 C32 106.0(6) . . ?
C35 C30 C31 113.9(6) . . ?
C35 C30 C32 109.8(5) . . ?
C31 C30 C32 104.4(6) . . ?
C44 C45 C47 119.4(7) . . ?
C44 C45 C46 121.0(7) . . ?
C46 C45 C47 119.6(6) . . ?
C2 C3 H3 120.6 . . ?
C2 C3 C4 118.7(6) . . ?
C4 C3 H3 120.6 . . ?
N4 C69 C68 110.7(5) . . ?
N4 C69 H69A 109.5 . . ?
N4 C69 H69B 109.5 . . ?
C68 C69 H69A 109.5 . . ?
C68 C69 H69B 109.5 . . ?
H69A C69 H69B 108.1 . . ?
O29 C75 O30 124.7(9) . . ?
O29 C75 C73 123.2(7) . . ?
O30 C75 C73 112.0(9) . . ?
C62 C61 H61 119.8 . . ?
C60 C61 C62 120.3(6) . . ?
C60 C61 H61 119.8 . . ?
O12 C32 C30 110.6(6) . . ?
O11 C32 O12 125.4(7) . . ?
O11 C32 C30 123.9(7) . . ?
O10 C22 C23 121.2(7) . . ?
C27 C22 O10 116.4(6) . . ?
C27 C22 C23 122.4(7) . . ?
O2 C4 C3 122.5(7) . . ?
O2 C4 C5 118.0(7) . . ?
C5 C4 C3 119.5(6) . . ?
C45 C46 H46 119.6 . . ?
C41 C46 C45 120.8(7) . . ?
C41 C46 H46 119.6 . . ?
C64 C65 H65 119.8 . . ?
C64 C65 C60 120.3(7) . . ?
C60 C65 H65 119.8 . . ?
C6 C5 H5 119.1 . . ?
C4 C5 C6 121.9(7) . . ?
C4 C5 H5 119.1 . . ?
C54 C55 H55A 120.0 . . ?
C54 C55 H55B 120.0 . . ?
H55A C55 H55B 120.0 . . ?
O20 C52 H52A 110.2 . . ?
O20 C52 H52B 110.2 . . ?
O20 C52 C53 107.5(7) . . ?
H52A C52 H52B 108.5 . . ?
C53 C52 H52A 110.2 . . ?
C53 C52 H52B 110.2 . . ?
C27 C26 C28 122.1(6) . . ?
C25 C26 C28 119.4(6) . . ?
C25 C26 C27 118.5(7) . . ?
C35 C36 H36A 120.0 . . ?
C35 C36 H36B 120.0 . . ?
H36A C36 H36B 120.0 . . ?
C16 C17 H17A 120.0 . . ?
C16 C17 H17B 120.0 . . ?
H17A C17 H17B 120.0 . . ?
O12 C33 H33A 110.8 . . ?
O12 C33 H33B 110.8 . . ?
H33A C33 H33B 108.9 . . ?
C34 C33 O12 104.6(7) . . ?
C34 C33 H33A 110.8 . . ?
C34 C33 H33B 110.8 . . ?
O26 C60 C61 124.9(7) . . ?
O26 C60 C65 115.3(6) . . ?
C61 C60 C65 119.7(7) . . ?
O17 C43 C44 115.7(7) . . ?
O17 C43 C42 124.8(7) . . ?
C42 C43 C44 119.6(7) . . ?
C73 C74 H74A 120.0 . . ?
C73 C74 H74B 120.0 . . ?
H74A C74 H74B 120.0 . . ?
C43 C42 H42 119.4 . . ?
C43 C42 C41 121.3(8) . . ?
C41 C42 H42 119.4 . . ?
O4 C14 H14A 110.5 . . ?
O4 C14 H14B 110.5 . . ?
O4 C14 C15 106.2(6) . . ?
H14A C14 H14B 108.7 . . ?
C15 C14 H14A 110.5 . . ?
C15 C14 H14B 110.5 . . ?
C52 C53 H53A 109.5 . . ?
C52 C53 H53B 109.5 . . ?
C52 C53 H53C 109.5 . . ?
H53A C53 H53B 109.5 . . ?
H53A C53 H53C 109.5 . . ?
H53B C53 H53C 109.5 . . ?
C46 C41 C42 118.9(8) . . ?
C46 C41 O18 134.9(9) . . ?
C42 C41 O18 106.1(9) . . ?
O18A C41 C46 100.9(9) . . ?
O18A C41 C42 140.2(10) . . ?
O28 C71 H71A 110.4 . . ?
O28 C71 H71B 110.4 . . ?
O28 C71 C72 106.5(7) . . ?
H71A C71 H71B 108.6 . . ?
C72 C71 H71A 110.4 . . ?
C72 C71 H71B 110.4 . . ?
C22 C23 H23 121.7 . . ?
C22 C23 C24 116.6(8) . . ?
C24 C23 H23 121.7 . . ?
C23 C24 O9 101.7(9) . . ?
C23 C24 O9A 136.0(9) . . ?
C25 C24 C23 122.3(7) . . ?
C25 C24 O9 136.0(9) . . ?
C25 C24 O9A 101.8(8) . . ?
O17 C39 H39A 109.5 . . ?
O17 C39 H39B 109.5 . . ?
O17 C39 H39C 109.5 . . ?
H39A C39 H39B 109.5 . . ?
H39A C39 H39C 109.5 . . ?
H39B C39 H39C 109.5 . . ?
C26 C25 C24 119.3(7) . . ?
C26 C25 H25 120.3 . . ?
C24 C25 H25 120.3 . . ?
C71 C72 H72A 109.5 . . ?
C71 C72 H72B 109.5 . . ?
C71 C72 H72C 109.5 . . ?
H72A C72 H72B 109.5 . . ?
H72A C72 H72C 109.5 . . ?
H72B C72 H72C 109.5 . . ?
C14 C15 H15A 109.5 . . ?
C14 C15 H15B 109.5 . . ?
C14 C15 H15C 109.5 . . ?
H15A C15 H15B 109.5 . . ?
H15A C15 H15C 109.5 . . ?
H15B C15 H15C 109.5 . . ?
O10 C21 H21A 109.5 . . ?
O10 C21 H21B 109.5 . . ?
O10 C21 H21C 109.5 . . ?
H21A C21 H21B 109.5 . . ?
H21A C21 H21C 109.5 . . ?
H21B C21 H21C 109.5 . . ?
O26 C59 H59A 109.5 . . ?
O26 C59 H59B 109.5 . . ?
O26 C59 H59C 109.5 . . ?
H59A C59 H59B 109.5 . . ?
H59A C59 H59C 109.5 . . ?
H59B C59 H59C 109.5 . . ?
C33 C34 H34A 109.5 . . ?
C33 C34 H34B 109.5 . . ?
C33 C34 H34C 109.5 . . ?
H34A C34 H34B 109.5 . . ?
H34A C34 H34C 109.5 . . ?
H34B C34 H34C 109.5 . . ?
O25 C58 H58A 109.5 . . ?
O25 C58 H58B 109.5 . . ?
O25 C58 H58C 109.5 . . ?
H58A C58 H58B 109.5 . . ?
H58A C58 H58C 109.5 . . ?
H58B C58 H58C 109.5 . . ?
O1 C1 H1A 109.5 . . ?
O1 C1 H1B 109.5 . . ?
O1 C1 H1C 109.5 . . ?
H1A C1 H1B 109.5 . . ?
H1A C1 H1C 109.5 . . ?
H1B C1 H1C 109.5 . . ?
O6 C19 H19A 109.5 . . ?
O6 C19 H19B 109.5 . . ?
O6 C19 H19C 109.5 . . ?
H19A C19 H19B 109.5 . . ?
H19A C19 H19C 109.5 . . ?
H19B C19 H19C 109.5 . . ?
O2 C8 H8A 109.5 . . ?
O2 C8 H8B 109.5 . . ?
O2 C8 H8C 109.5 . . ?
H8A C8 H8B 109.5 . . ?
H8A C8 H8C 109.5 . . ?
H8B C8 H8C 109.5 . . ?
O14 C38 H38A 109.5 . . ?
O14 C38 H38B 109.5 . . ?
O14 C38 H38C 109.5 . . ?
H38A C38 H38B 109.5 . . ?
H38A C38 H38C 109.5 . . ?
H38B C38 H38C 109.5 . . ?
C20 O9 C24 111.0(13) . . ?
C41 O18 C40 112.4(12) . . ?
O30 C76 H76A 109.5 . . ?
O30 C76 H76B 109.5 . . ?
O30 C76 H76C 109.5 . . ?
H76A C76 H76B 109.5 . . ?
H76A C76 H76C 109.5 . . ?
H76B C76 H76C 109.5 . . ?
O22 C57 H57A 109.5 . . ?
O22 C57 H57B 109.5 . . ?
O22 C57 H57C 109.5 . . ?
H57A C57 H57B 109.5 . . ?
H57A C57 H57C 109.5 . . ?
H57B C57 H57C 109.5 . . ?
C41 O18A C40A 105.9(14) . . ?
O18 C40 H40A 109.5 . . ?
O18 C40 H40B 109.5 . . ?
O18 C40 H40C 109.5 . . ?
H40A C40 H40B 109.5 . . ?
H40A C40 H40C 109.5 . . ?
H40B C40 H40C 109.5 . . ?
O18A C40A H40D 109.5 . . ?
O18A C40A H40E 109.5 . . ?
O18A C40A H40F 109.5 . . ?
H40D C40A H40E 109.5 . . ?
H40D C40A H40F 109.5 . . ?
H40E C40A H40F 109.5 . . ?
C24 O9A C20A 105.5(11) . . ?
O9A C20A H20A 109.5 . . ?
O9A C20A H20B 109.5 . . ?
O9A C20A H20C 109.5 . . ?
H20A C20A H20B 109.5 . . ?
H20A C20A H20C 109.5 . . ?
H20B C20A H20C 109.5 . . ?
O9 C20 H20D 109.5 . . ?
O9 C20 H20E 109.5 . . ?
O9 C20 H20F 109.5 . . ?
H20D C20 H20E 109.5 . . ?
H20D C20 H20F 109.5 . . ?
H20E C20 H20F 109.5 . . ?

loop_
_geom_bond_atom_site_label_1
_geom_bond_atom_site_label_2
_geom_bond_distance
_geom_bond_site_symmetry_2
_geom_bond_publ_flag
O4 C13 1.307(8) . ?
O4 C14 1.470(7) . ?
O27 C70 1.225(8) . ?
O3 C13 1.198(7) . ?
O20 C51 1.307(9) . ?
O20 C52 1.450(9) . ?
O28 C70 1.302(7) . ?
O28 C71 1.449(9) . ?
O21 C56 1.199(9) . ?
O5 C18 1.212(8) . ?
O29 C75 1.203(10) . ?
O12 C32 1.314(9) . ?
O12 C33 1.484(8) . ?
O6 C18 1.341(8) . ?
O6 C19 1.459(10) . ?
O19 C51 1.202(9) . ?
O13 C37 1.210(9) . ?
O25 C62 1.358(8) . ?
O25 C58 1.407(9) . ?
O7 N2 1.231(9) . ?
N2 O8 1.227(8) . ?
N2 C12 1.500(9) . ?
O1 C2 1.393(9) . ?
O1 C1 1.445(9) . ?
O11 C32 1.194(9) . ?
O24 N3 1.213(8) . ?
O17 C43 1.347(9) . ?
O17 C39 1.453(8) . ?
O30 C75 1.341(10) . ?
O30 C76 1.465(12) . ?
C13 C11 1.569(8) . ?
O22 C56 1.337(8) . ?
O22 C57 1.457(9) . ?
O14 C37 1.328(8) . ?
O14 C38 1.467(10) . ?
O23 N3 1.209(8) . ?
O10 C22 1.389(9) . ?
O10 C21 1.399(9) . ?
O2 C4 1.351(8) . ?
O2 C8 1.414(9) . ?
N4 O32 1.199(8) . ?
N4 O31 1.196(8) . ?
N4 C69 1.494(9) . ?
O26 C60 1.363(9) . ?
O26 C59 1.445(10) . ?
N3 C50 1.498(9) . ?
C70 C68 1.539(9) . ?
O16 N1 1.224(8) . ?
O15 N1 1.242(8) . ?
C11 C10 1.488(8) . ?
C11 C16 1.536(9) . ?
C11 C12 1.511(9) . ?
C56 C54 1.504(9) . ?
C68 C73 1.556(9) . ?
C68 C67 1.484(9) . ?
C68 C69 1.553(8) . ?
C10 C9 1.175(9) . ?
C48 C47 1.207(10) . ?
C48 C49 1.484(11) . ?
C62 C63 1.387(9) . ?
C62 C61 1.394(10) . ?
C28 C29 1.198(10) . ?
C28 C26 1.436(10) . ?
C73 C75 1.498(11) . ?
C73 C74 1.287(11) . ?
C16 C18 1.503(10) . ?
C16 C17 1.332(10) . ?
C29 C30 1.465(10) . ?
C54 C49 1.539(9) . ?
C54 C55 1.298(10) . ?
C67 C66 1.190(9) . ?
N1 C31 1.519(9) . ?
C51 C49 1.570(10) . ?
C47 C45 1.433(10) . ?
C35 C37 1.479(10) . ?
C35 C30 1.534(9) . ?
C35 C36 1.325(11) . ?
C9 C6 1.454(9) . ?
C2 C7 1.378(9) . ?
C2 C3 1.398(9) . ?
C12 H12A 0.9900 . ?
C12 H12B 0.9900 . ?
C7 H7 0.9500 . ?
C7 C6 1.403(9) . ?
C49 C50 1.561(9) . ?
C6 C5 1.408(9) . ?
C50 H50A 0.9900 . ?
C50 H50B 0.9900 . ?
C44 H44 0.9500 . ?
C44 C45 1.387(10) . ?
C44 C43 1.444(10) . ?
C66 C64 1.455(9) . ?
C27 H27 0.9500 . ?
C27 C22 1.344(10) . ?
C27 C26 1.425(10) . ?
C31 H31A 0.9900 . ?
C31 H31B 0.9900 . ?
C31 C30 1.537(10) . ?
C63 H63 0.9500 . ?
C63 C64 1.419(9) . ?
C64 C65 1.357(10) . ?
C30 C32 1.576(10) . ?
C45 C46 1.397(11) . ?
C3 H3 0.9500 . ?
C3 C4 1.403(11) . ?
C69 H69A 0.9900 . ?
C69 H69B 0.9900 . ?
C61 H61 0.9500 . ?
C61 C60 1.372(10) . ?
C22 C23 1.394(9) . ?
C4 C5 1.360(10) . ?
C46 H46 0.9500 . ?
C46 C41 1.387(12) . ?
C65 H65 0.9500 . ?
C65 C60 1.409(9) . ?
C5 H5 0.9500 . ?
C55 H55A 0.9500 . ?
C55 H55B 0.9500 . ?
C52 H52A 0.9900 . ?
C52 H52B 0.9900 . ?
C52 C53 1.506(10) . ?
C26 C25 1.380(10) . ?
C36 H36A 0.9500 . ?
C36 H36B 0.9500 . ?
C17 H17A 0.9500 . ?
C17 H17B 0.9500 . ?
C33 H33A 0.9900 . ?
C33 H33B 0.9900 . ?
C33 C34 1.480(12) . ?
C43 C42 1.376(11) . ?
C74 H74A 0.9500 . ?
C74 H74B 0.9500 . ?
C42 H42 0.9500 . ?
C42 C41 1.413(12) . ?
C14 H14A 0.9900 . ?
C14 H14B 0.9900 . ?
C14 C15 1.473(12) . ?
C53 H53A 0.9800 . ?
C53 H53B 0.9800 . ?
C53 H53C 0.9800 . ?
C41 O18 1.422(13) . ?
C41 O18A 1.380(14) . ?
C71 H71A 0.9900 . ?
C71 H71B 0.9900 . ?
C71 C72 1.527(10) . ?
C23 H23 0.9500 . ?
C23 C24 1.402(13) . ?
C24 C25 1.397(12) . ?
C24 O9 1.453(13) . ?
C24 O9A 1.407(11) . ?
C39 H39A 0.9800 . ?
C39 H39B 0.9800 . ?
C39 H39C 0.9800 . ?
C25 H25 0.9500 . ?
C72 H72A 0.9800 . ?
C72 H72B 0.9800 . ?
C72 H72C 0.9800 . ?
C15 H15A 0.9800 . ?
C15 H15B 0.9800 . ?
C15 H15C 0.9800 . ?
C21 H21A 0.9800 . ?
C21 H21B 0.9800 . ?
C21 H21C 0.9800 . ?
C59 H59A 0.9800 . ?
C59 H59B 0.9800 . ?
C59 H59C 0.9800 . ?
C34 H34A 0.9800 . ?
C34 H34B 0.9800 . ?
C34 H34C 0.9800 . ?
C58 H58A 0.9800 . ?
C58 H58B 0.9800 . ?
C58 H58C 0.9800 . ?
C1 H1A 0.9800 . ?
C1 H1B 0.9800 . ?
C1 H1C 0.9800 . ?
C19 H19A 0.9800 . ?
C19 H19B 0.9800 . ?
C19 H19C 0.9800 . ?
C8 H8A 0.9800 . ?
C8 H8B 0.9800 . ?
C8 H8C 0.9800 . ?
C38 H38A 0.9800 . ?
C38 H38B 0.9800 . ?
C38 H38C 0.9800 . ?
O9 C20 1.423(16) . ?
O18 C40 1.442(14) . ?
C76 H76A 0.9800 . ?
C76 H76B 0.9800 . ?
C76 H76C 0.9800 . ?
C57 H57A 0.9800 . ?
C57 H57B 0.9800 . ?
C57 H57C 0.9800 . ?
O18A C40A 1.432(17) . ?
C40 H40A 0.9800 . ?
C40 H40B 0.9800 . ?
C40 H40C 0.9800 . ?
C40A H40D 0.9800 . ?
C40A H40E 0.9800 . ?
C40A H40F 0.9800 . ?
O9A C20A 1.425(16) . ?
C20A H20A 0.9800 . ?
C20A H20B 0.9800 . ?
C20A H20C 0.9800 . ?
C20 H20D 0.9800 . ?
C20 H20E 0.9800 . ?
C20 H20F 0.9800 . ?

loop_
_geom_torsion_atom_site_label_1
_geom_torsion_atom_site_label_2
_geom_torsion_atom_site_label_3
_geom_torsion_atom_site_label_4
_geom_torsion
_geom_torsion_site_symmetry_1
_geom_torsion_site_symmetry_2
_geom_torsion_site_symmetry_3
_geom_torsion_site_symmetry_4
_geom_torsion_publ_flag
O4 C13 C11 C10 -72.2(6) . . . . ?
O4 C13 C11 C16 46.1(7) . . . . ?
O4 C13 C11 C12 169.8(5) . . . . ?
O27 C70 C68 C73 138.1(6) . . . . ?
O27 C70 C68 C67 -102.9(6) . . . . ?
O27 C70 C68 C69 15.9(8) . . . . ?
O3 C13 C11 C10 104.4(7) . . . . ?
O3 C13 C11 C16 -137.3(7) . . . . ?
O3 C13 C11 C12 -13.5(9) . . . . ?
O20 C51 C49 C48 72.7(7) . . . . ?
O20 C51 C49 C54 -47.0(8) . . . . ?
O20 C51 C49 C50 -169.9(6) . . . . ?
O28 C70 C68 C73 -46.0(7) . . . . ?
O28 C70 C68 C67 72.9(6) . . . . ?
O28 C70 C68 C69 -168.2(5) . . . . ?
O21 C56 C54 C49 0.2(10) . . . . ?
O21 C56 C54 C55 -177.9(8) . . . . ?
O19 C51 C49 C48 -102.7(8) . . . . ?
O19 C51 C49 C54 137.6(7) . . . . ?
O19 C51 C49 C50 14.7(9) . . . . ?
O25 C62 C63 C64 178.2(7) . . . . ?
O25 C62 C61 C60 -179.7(7) . . . . ?
O7 N2 C12 C11 78.0(8) . . . . ?
O1 C2 C7 C6 -177.9(7) . . . . ?
O1 C2 C3 C4 178.2(7) . . . . ?
O24 N3 C50 C49 110.1(8) . . . . ?
O17 C43 C42 C41 -179.9(7) . . . . ?
C13 O4 C14 C15 -167.4(7) . . . . ?
C13 C11 C16 C18 54.9(7) . . . . ?
C13 C11 C16 C17 -128.1(7) . . . . ?
C13 C11 C12 N2 -178.8(5) . . . . ?
O22 C56 C54 C49 -179.1(6) . . . . ?
O22 C56 C54 C55 2.8(10) . . . . ?
O23 N3 C50 C49 -75.6(8) . . . . ?
O10 C22 C23 C24 178.4(7) . . . . ?
O2 C4 C5 C6 -178.3(7) . . . . ?
O8 N2 C12 C11 -100.5(8) . . . . ?
C70 O28 C71 C72 164.7(6) . . . . ?
C70 C68 C73 C75 -53.3(7) . . . . ?
C70 C68 C73 C74 124.2(8) . . . . ?
C70 C68 C69 N4 179.5(5) . . . . ?
O16 N1 C31 C30 71.4(9) . . . . ?
O15 N1 C31 C30 -107.0(8) . . . . ?
O32 N4 C69 C68 -83.0(7) . . . . ?
O31 N4 C69 C68 99.0(8) . . . . ?
C11 C16 C18 O5 -4.9(9) . . . . ?
C11 C16 C18 O6 178.9(5) . . . . ?
C56 C54 C49 C48 -172.0(5) . . . . ?
C56 C54 C49 C51 -53.2(8) . . . . ?
C56 C54 C49 C50 64.2(8) . . . . ?
C68 C73 C75 O29 1.3(10) . . . . ?
C68 C73 C75 O30 -180.0(6) . . . . ?
C10 C11 C16 C18 167.7(5) . . . . ?
C10 C11 C16 C17 -15.3(9) . . . . ?
C10 C11 C12 N2 69.8(7) . . . . ?
C48 C49 C50 N3 -60.2(8) . . . . ?
C62 C63 C64 C66 -174.0(6) . . . . ?
C62 C63 C64 C65 1.4(10) . . . . ?
C62 C61 C60 O26 177.3(7) . . . . ?
C62 C61 C60 C65 1.9(12) . . . . ?
C28 C26 C25 C24 -178.4(7) . . . . ?
C73 C68 C69 N4 58.5(8) . . . . ?
C16 C11 C12 N2 -57.6(7) . . . . ?
C29 C30 C32 O12 -72.5(7) . . . . ?
C29 C30 C32 O11 104.5(9) . . . . ?
C54 C49 C50 N3 63.0(8) . . . . ?
C67 C68 C73 C75 -168.2(6) . . . . ?
C67 C68 C73 C74 9.4(10) . . . . ?
C67 C68 C69 N4 -66.7(7) . . . . ?
N1 C31 C30 C29 64.5(7) . . . . ?
N1 C31 C30 C35 -61.9(8) . . . . ?
N1 C31 C30 C32 178.3(5) . . . . ?
C51 O20 C52 C53 166.6(6) . . . . ?
C51 C49 C50 N3 -175.9(6) . . . . ?
C47 C45 C46 C41 178.5(7) . . . . ?
C35 C30 C32 O12 47.6(8) . . . . ?
C35 C30 C32 O11 -135.3(8) . . . . ?
C9 C6 C5 C4 -176.9(7) . . . . ?
C2 C7 C6 C9 176.5(7) . . . . ?
C2 C7 C6 C5 -0.9(11) . . . . ?
C2 C3 C4 O2 178.5(7) . . . . ?
C2 C3 C4 C5 0.5(12) . . . . ?
C37 C35 C30 C29 170.2(6) . . . . ?
C37 C35 C30 C31 -63.5(8) . . . . ?
C37 C35 C30 C32 53.1(8) . . . . ?
C12 C11 C16 C18 -64.4(7) . . . . ?
C12 C11 C16 C17 112.6(8) . . . . ?
C7 C2 C3 C4 -1.0(12) . . . . ?
C7 C6 C5 C4 0.5(11) . . . . ?
C44 C45 C46 C41 -0.1(10) . . . . ?
C44 C43 C42 C41 -0.1(11) . . . . ?
C66 C64 C65 C60 177.0(7) . . . . ?
C27 C22 C23 C24 -1.3(11) . . . . ?
C27 C26 C25 C24 1.5(11) . . . . ?
C31 C30 C32 O12 170.1(6) . . . . ?
C31 C30 C32 O11 -12.9(9) . . . . ?
C63 C62 C61 C60 1.3(11) . . . . ?
C63 C64 C65 C60 1.7(11) . . . . ?
C64 C65 C60 O26 -179.2(7) . . . . ?
C64 C65 C60 C61 -3.4(12) . . . . ?
C30 C35 C37 O13 -5.3(10) . . . . ?
C30 C35 C37 O14 176.8(6) . . . . ?
C45 C44 C43 O17 179.7(6) . . . . ?
C45 C44 C43 C42 -0.1(10) . . . . ?
C45 C46 C41 C42 -0.1(11) . . . . ?
C45 C46 C41 O18 -176.0(11) . . . . ?
C45 C46 C41 O18A 179.1(9) . . . . ?
C3 C2 C7 C6 1.1(12) . . . . ?
C3 C4 C5 C6 -0.3(12) . . . . ?
C69 C68 C73 C75 66.0(7) . . . . ?
C69 C68 C73 C74 -116.4(8) . . . . ?
C61 C62 C63 C64 -2.9(10) . . . . ?
C32 O12 C33 C34 -166.2(7) . . . . ?
C22 C27 C26 C28 179.7(7) . . . . ?
C22 C27 C26 C25 -0.3(11) . . . . ?
C22 C23 C24 C25 2.6(12) . . . . ?
C22 C23 C24 O9 -179.0(10) . . . . ?
C22 C23 C24 O9A -177.1(12) . . . . ?
C46 C41 O18 C40 3.2(19) . . . . ?
C46 C41 O18A C40A 178.4(13) . . . . ?
C55 C54 C49 C48 5.9(9) . . . . ?
C55 C54 C49 C51 124.7(8) . . . . ?
C55 C54 C49 C50 -117.8(8) . . . . ?
C52 O20 C51 O19 -5.0(11) . . . . ?
C52 O20 C51 C49 179.8(6) . . . . ?
C26 C27 C22 O10 -179.5(6) . . . . ?
C26 C27 C22 C23 0.2(12) . . . . ?
C36 C35 C37 O13 176.0(8) . . . . ?
C36 C35 C37 O14 -1.9(11) . . . . ?
C36 C35 C30 C29 -11.1(10) . . . . ?
C36 C35 C30 C31 115.2(8) . . . . ?
C36 C35 C30 C32 -128.1(8) . . . . ?
C17 C16 C18 O5 178.1(8) . . . . ?
C17 C16 C18 O6 1.9(10) . . . . ?
C33 O12 C32 O11 2.8(11) . . . . ?
C33 O12 C32 C30 179.7(6) . . . . ?
C43 C44 C45 C47 -178.4(6) . . . . ?
C43 C44 C45 C46 0.2(10) . . . . ?
C43 C42 C41 C46 0.2(11) . . . . ?
C43 C42 C41 O18 177.2(9) . . . . ?
C43 C42 C41 O18A -178.6(14) . . . . ?
C74 C73 C75 O29 -176.3(8) . . . . ?
C74 C73 C75 O30 2.5(11) . . . . ?
C42 C41 O18 C40 -173.1(11) . . . . ?
C42 C41 O18A C40A -3(2) . . . . ?
C14 O4 C13 O3 -3.1(10) . . . . ?
C14 O4 C13 C11 173.4(5) . . . . ?
C71 O28 C70 O27 0.0(9) . . . . ?
C71 O28 C70 C68 -175.8(5) . . . . ?
C23 C24 C25 C26 -2.8(13) . . . . ?
C23 C24 O9 C20 167.8(15) . . . . ?
C23 C24 O9A C20A -4(2) . . . . ?
C39 O17 C43 C44 177.3(6) . . . . ?
C39 O17 C43 C42 -3.0(11) . . . . ?
C25 C24 O9 C20 -14(3) . . . . ?
C25 C24 O9A C20A 175.8(13) . . . . ?
C21 O10 C22 C27 -178.2(7) . . . . ?
C21 O10 C22 C23 2.1(11) . . . . ?
C59 O26 C60 C61 8.9(12) . . . . ?
C59 O26 C60 C65 -175.5(7) . . . . ?
C58 O25 C62 C63 -0.7(12) . . . . ?
C58 O25 C62 C61 -179.7(8) . . . . ?
C1 O1 C2 C7 0.1(12) . . . . ?
C1 O1 C2 C3 -179.0(7) . . . . ?
C19 O6 C18 O5 2.0(10) . . . . ?
C19 O6 C18 C16 178.1(6) . . . . ?
C8 O2 C4 C3 -2.5(12) . . . . ?
C8 O2 C4 C5 175.5(8) . . . . ?
C38 O14 C37 O13 0.7(13) . . . . ?
C38 O14 C37 C35 178.6(8) . . . . ?
O9 C24 C25 C26 179.5(14) . . . . ?
C76 O30 C75 O29 -0.5(11) . . . . ?
C76 O30 C75 C73 -179.3(6) . . . . ?
C57 O22 C56 O21 2.7(11) . . . . ?
C57 O22 C56 C54 -178.0(7) . . . . ?
O9A C24 C25 C26 177.0(9) . . . . ?

loop_
_twin_individual_id
_twin_individual_mass_fraction_refined
1 0.677(3)
2 0.323(3)
